data_7710630
loop_
_publ_author_name
'Gross, Peter'
'Zhang, Yue'
'Bayarjargal, Lkhamsuren'
'Winkler, Bjoern'
'H\"oppe, Henning A.'

_publ_section_title
;
 New Alkaline-Earth Amidosulfates and their Unexpected Decomposition to
 S4N4
;
_journal_name_full 'Dalton Transactions'
_journal_paper_doi 10.1039/D2DT01380K
_journal_year 2022
_chemical_formula_sum 'Ba H4 N2 O6 S2'
_chemical_formula_weight 329.51
_space_group_crystal_system orthorhombic
_space_group_IT_number 33
_space_group_name_Hall 'P 2c -2n'
_space_group_name_H-M_alt 'P n a 21'
_atom_sites_solution_hydrogens difmap
_audit_creation_method SHELXL-2013
_audit_update_record
;
2021-10-27 deposited with the CCDC.	2022-06-06 downloaded from the CCDC.
;
_cell_angle_alpha 90
_cell_angle_beta 90
_cell_angle_gamma 90
_cell_formula_units_Z 4
_cell_length_a 10.5749(8)
_cell_length_b 13.3927(10)
_cell_length_c 4.8168(4)
_cell_measurement_reflns_used 18652
_cell_measurement_temperature 283(2)
_cell_measurement_theta_max 42.975
_cell_measurement_theta_min 2.454
_cell_volume 682.19(9)
_computing_structure_refinement 'SHELXL-2013 (Sheldrick, 2013)'
_diffrn_ambient_temperature 283(2)
_diffrn_measured_fraction_theta_full 1.000
_diffrn_measured_fraction_theta_max 0.997
_diffrn_measurement_device_type 'Bruker D8 Venture'
_diffrn_radiation_type MoK\a
_diffrn_radiation_wavelength 0.71073
_diffrn_reflns_av_R_equivalents 0.0670
_diffrn_reflns_av_unetI/netI 0.0665
_diffrn_reflns_Laue_measured_fraction_full 1.000
_diffrn_reflns_Laue_measured_fraction_max 0.997
_diffrn_reflns_limit_h_max 13
_diffrn_reflns_limit_h_min -20
_diffrn_reflns_limit_k_max 24
_diffrn_reflns_limit_k_min -25
_diffrn_reflns_limit_l_max 9
_diffrn_reflns_limit_l_min -9
_diffrn_reflns_number 18652
_diffrn_reflns_point_group_measured_fraction_full 0.994
_diffrn_reflns_point_group_measured_fraction_max 0.987
_diffrn_reflns_theta_full 25.242
_diffrn_reflns_theta_max 42.975
_diffrn_reflns_theta_min 2.454
_exptl_absorpt_coefficient_mu 6.421
_exptl_absorpt_correction_type multi-scan
_exptl_absorpt_process_details
'Krause, L., Herbst-Irmer, R., Sheldrick G.M. & Stalke D., J. Appl. Cryst. 48 (2015) 3-10.'
_exptl_crystal_colour colourless
_exptl_crystal_density_diffrn 3.208
_exptl_crystal_description needle
_exptl_crystal_F_000 616
_exptl_crystal_size_max 0.18
_exptl_crystal_size_mid 0.01
_exptl_crystal_size_min 0.02
_exptl_transmission_factor_max 0.7484
_exptl_transmission_factor_min 0.4832
_refine_diff_density_max 1.582
_refine_diff_density_min -1.816
_refine_diff_density_rms 0.296
_refine_ls_abs_structure_details
;
 Flack x determined using 1403 quotients [(I+)-(I-)]/[(I+)+(I-)]
 (Parsons and Flack (2004), Acta Cryst. A60, s61).
;
_refine_ls_abs_structure_Flack 0.062(11)
_refine_ls_extinction_coef 0.0147(8)
_refine_ls_extinction_expression Fc^*^=kFc[1+0.001xFc^2^\l^3^/sin(2\q)]^-1/4^
_refine_ls_extinction_method SHELXL
_refine_ls_goodness_of_fit_ref 0.953
_refine_ls_hydrogen_treatment refxyz
_refine_ls_matrix_type full
_refine_ls_number_parameters 113
_refine_ls_number_reflns 4979
_refine_ls_number_restraints 5
_refine_ls_restrained_S_all 0.953
_refine_ls_R_factor_all 0.0637
_refine_ls_R_factor_gt 0.0364
_refine_ls_shift/su_max 0.002
_refine_ls_shift/su_mean 0.000
_refine_ls_structure_factor_coef Fsqd
_refine_ls_weighting_details 'w=1/[\s^2^(Fo^2^)+(0.0268P)^2^] where P=(Fo^2^+2Fc^2^)/3'
_refine_ls_weighting_scheme calc
_refine_ls_wR_factor_gt 0.0631
_refine_ls_wR_factor_ref 0.0700
_reflns_Friedel_coverage 0.831
_reflns_Friedel_fraction_full 0.985
_reflns_Friedel_fraction_max 0.974
_reflns_number_gt 3672
_reflns_number_total 4979
_reflns_threshold_expression 'I > 2\s(I)'
_cod_data_source_file d2dt01380k2.cif
_cod_data_source_block mo_PG_19_1145_0m-300K
_cod_original_formula_sum 'H4 Ba N2 O6 S2'
_cod_database_code 7710630
_shelx_space_group_comment
;
The symmetry employed for this shelxl refinement is uniquely defined
by the following loop, which should always be used as a source of
symmetry information in preference to the above space-group names.
They are only intended as comments.
;
_shelxl_version_number 2013-4

loop_
_space_group_symop_operation_xyz
'x, y, z'
'-x, -y, z+1/2'
'x+1/2, -y+1/2, z'
'-x+1/2, y+1/2, z+1/2'

loop_
_atom_site_label
_atom_site_type_symbol
_atom_site_fract_x
_atom_site_fract_y
_atom_site_fract_z
_atom_site_U_iso_or_equiv
_atom_site_adp_type
_atom_site_occupancy
_atom_site_site_symmetry_order
_atom_site_calc_flag
_atom_site_refinement_flags_posn
_atom_site_refinement_flags_adp
_atom_site_refinement_flags_occupancy
_atom_site_disorder_assembly
_atom_site_disorder_group
Ba1 Ba 0.32408(2) 0.31495(2) 0.39274(5) 0.01265(6) Uani 1 1 d . . . . .
S1 S 0.04951(9) 0.31722(7) -0.04908(19) 0.01154(17) Uani 1 1 d . . . . .
S2 S 0.16942(9) 0.05042(7) 0.4727(2) 0.01175(16) Uani 1 1 d . . . . .
O11 O 0.4381(2) 0.24267(19) 0.8886(11) 0.0202(5) Uani 1 1 d . . . . .
O23 O 0.2807(3) 0.1056(2) 0.3879(12) 0.0243(6) Uani 1 1 d . . . . .
O21 O 0.3250(3) 0.4460(2) 0.8886(12) 0.0246(6) Uani 1 1 d . . . . .
O13 O 0.0646(4) 0.3362(3) 0.2469(7) 0.0229(7) Uani 1 1 d . . . . .
O22 O 0.5530(3) 0.4034(2) 0.3868(13) 0.0311(7) Uani 1 1 d . . . . .
O12 O 0.1650(3) 0.2737(2) 0.8400(8) 0.0198(8) Uani 1 1 d . . . . .
N1 N 0.0207(4) 0.4250(3) -0.1919(9) 0.0194(7) Uani 1 1 d D . . . .
H11 H 0.095(3) 0.467(3) -0.165(13) 0.023 Uiso 1 1 d D U . . .
H12 H 0.001(6) 0.417(4) -0.391(4) 0.023 Uiso 1 1 d D U . . .
N2 N 0.1742(5) 0.0466(4) 0.8128(10) 0.0301(11) Uani 1 1 d D . . . .
H21 H 0.230(5) 0.102(3) 0.869(18) 0.036 Uiso 1 1 d D U . . .
H22 H 0.102(5) 0.054(4) 0.941(12) 0.036 Uiso 1 1 d D U . . .

loop_
_atom_site_aniso_label
_atom_site_aniso_U_11
_atom_site_aniso_U_22
_atom_site_aniso_U_33
_atom_site_aniso_U_23
_atom_site_aniso_U_13
_atom_site_aniso_U_12
Ba1 0.01104(8) 0.01449(9) 0.01241(9) 0.00137(13) 0.00081(12) -0.00132(7)
S1 0.0099(3) 0.0145(4) 0.0101(4) -0.0002(3) 0.0000(2) -0.0005(3)
S2 0.0135(4) 0.0108(4) 0.0109(4) -0.0001(3) 0.0005(3) 0.0007(3)
O11 0.0160(12) 0.0251(13) 0.0195(13) -0.0011(17) -0.003(2) 0.0085(10)
O23 0.0174(12) 0.0268(14) 0.0288(16) -0.003(2) 0.008(2) -0.0080(11)
O21 0.0435(18) 0.0122(10) 0.0181(12) -0.002(2) 0.003(2) -0.0009(12)
O13 0.0213(16) 0.0346(18) 0.0127(15) -0.0048(13) -0.0028(12) 0.0047(14)
O22 0.0173(13) 0.0347(16) 0.041(2) 0.001(3) -0.002(3) -0.0116(12)
O12 0.0145(13) 0.0184(14) 0.026(2) 0.0004(12) 0.0083(12) 0.0015(10)
N1 0.0207(17) 0.0164(16) 0.0212(17) 0.0023(13) -0.0031(14) 0.0017(14)
N2 0.055(3) 0.023(2) 0.0122(16) 0.0008(15) 0.0000(19) -0.004(2)

loop_
_atom_type_symbol
_atom_type_description
_atom_type_scat_dispersion_real
_atom_type_scat_dispersion_imag
_atom_type_scat_source
N N 0.0061 0.0033 'International Tables Vol C Tables 4.2.6.8 and 6.1.1.4'
H H 0.0000 0.0000 'International Tables Vol C Tables 4.2.6.8 and 6.1.1.4'
O O 0.0106 0.0060 'International Tables Vol C Tables 4.2.6.8 and 6.1.1.4'
S S 0.1246 0.1234 'International Tables Vol C Tables 4.2.6.8 and 6.1.1.4'
Ba Ba -0.3244 2.2819 'International Tables Vol C Tables 4.2.6.8 and 6.1.1.4'

loop_
_geom_angle_atom_site_label_1
_geom_angle_atom_site_label_2
_geom_angle_atom_site_label_3
_geom_angle
_geom_angle_site_symmetry_1
_geom_angle_site_symmetry_3
_geom_angle_publ_flag
O22 Ba1 O12 129.58(15) . . ?
O22 Ba1 O23 125.35(9) . . ?
O12 Ba1 O23 73.34(12) . . ?
O22 Ba1 O11 77.15(13) . . ?
O12 Ba1 O11 62.60(10) . . ?
O23 Ba1 O11 74.90(13) . . ?
O22 Ba1 O13 145.02(11) . . ?
O12 Ba1 O13 68.22(10) . . ?
O23 Ba1 O13 86.61(11) . . ?
O11 Ba1 O13 130.52(10) . . ?
O22 Ba1 O11 76.27(14) . 1_554 ?
O12 Ba1 O11 146.89(9) . 1_554 ?
O23 Ba1 O11 74.27(12) . 1_554 ?
O11 Ba1 O11 114.58(8) . 1_554 ?
O13 Ba1 O11 103.25(10) . 1_554 ?
O22 Ba1 O21 75.25(14) . . ?
O12 Ba1 O21 59.79(10) . . ?
O23 Ba1 O21 126.26(14) . . ?
O11 Ba1 O21 61.55(10) . . ?
O13 Ba1 O21 98.21(10) . . ?
O11 Ba1 O21 151.34(9) 1_554 . ?
O22 Ba1 O21 74.41(13) . 1_554 ?
O12 Ba1 O21 138.09(9) . 1_554 ?
O23 Ba1 O21 124.88(14) . 1_554 ?
O11 Ba1 O21 151.43(9) . 1_554 ?
O13 Ba1 O21 75.21(10) . 1_554 ?
O11 Ba1 O21 60.79(10) 1_554 1_554 ?
O21 Ba1 O21 107.85(8) . 1_554 ?
O22 Ba1 N2 63.73(13) . 4_554 ?
O12 Ba1 N2 107.19(11) . 4_554 ?
O23 Ba1 N2 168.31(14) . 4_554 ?
O11 Ba1 N2 116.01(11) . 4_554 ?
O13 Ba1 N2 82.89(13) . 4_554 ?
O11 Ba1 N2 103.14(11) 1_554 4_554 ?
O21 Ba1 N2 60.77(12) . 4_554 ?
O21 Ba1 N2 47.08(12) 1_554 4_554 ?
O22 Ba1 O12 122.67(14) . 1_554 ?
O12 Ba1 O12 106.95(10) . 1_554 ?
O23 Ba1 O12 74.78(13) . 1_554 ?
O11 Ba1 O12 149.66(8) . 1_554 ?
O13 Ba1 O12 45.95(9) . 1_554 ?
O11 Ba1 O12 57.31(8) 1_554 1_554 ?
O21 Ba1 O12 140.82(9) . 1_554 ?
O21 Ba1 O12 55.12(9) 1_554 1_554 ?
N2 Ba1 O12 94.14(11) 4_554 1_554 ?
O22 Ba1 O13 65.06(10) . 3 ?
O12 Ba1 O13 120.25(9) . 3 ?
O23 Ba1 O13 61.38(9) . 3 ?
O11 Ba1 O13 69.27(9) . 3 ?
O13 Ba1 O13 138.23(9) . 3 ?
O11 Ba1 O13 45.31(9) 1_554 3 ?
O21 Ba1 O13 121.88(9) . 3 ?
O21 Ba1 O13 100.53(9) 1_554 3 ?
N2 Ba1 O13 125.00(12) 4_554 3 ?
O12 Ba1 O13 96.96(8) 1_554 3 ?
O22 Ba1 S1 135.60(12) . . ?
O12 Ba1 S1 88.38(7) . . ?
O23 Ba1 S1 82.72(9) . . ?
O11 Ba1 S1 147.24(6) . . ?
O13 Ba1 S1 22.46(7) . . ?
O11 Ba1 S1 80.92(7) 1_554 . ?
O21 Ba1 S1 118.29(7) . . ?
O21 Ba1 S1 61.22(7) 1_554 . ?
N2 Ba1 S1 85.62(10) 4_554 . ?
O12 Ba1 S1 23.79(5) 1_554 . ?
O13 Ba1 S1 119.81(7) 3 . ?
O12 S1 O11 112.5(2) 1_554 3_454 ?
O12 S1 O13 109.7(2) 1_554 . ?
O11 S1 O13 112.7(3) 3_454 . ?
O12 S1 N1 111.0(2) 1_554 . ?
O11 S1 N1 104.5(2) 3_454 . ?
O13 S1 N1 106.2(2) . . ?
O12 S1 Ba1 62.41(15) 1_554 . ?
O11 S1 Ba1 140.32(17) 3_454 . ?
O13 S1 Ba1 48.31(16) . . ?
N1 S1 Ba1 114.10(15) . . ?
O12 S1 Ba1 124.56(14) 1_554 3_455 ?
O11 S1 Ba1 47.6(2) 3_454 3_455 ?
O13 S1 Ba1 65.51(16) . 3_455 ?
N1 S1 Ba1 123.61(16) . 3_455 ?
Ba1 S1 Ba1 100.25(2) . 3_455 ?
O22 S2 O23 113.3(2) 3_455 . ?
O22 S2 O21 111.6(2) 3_455 4_544 ?
O23 S2 O21 112.2(2) . 4_544 ?
O22 S2 N2 109.1(3) 3_455 . ?
O23 S2 N2 105.8(3) . . ?
O21 S2 N2 104.3(3) 4_544 . ?
S1 O11 Ba1 134.7(3) 3_556 . ?
S1 O11 Ba1 110.5(3) 3_556 1_556 ?
Ba1 O11 Ba1 114.58(8) . 1_556 ?
S2 O23 Ba1 129.21(19) . . ?
S2 O21 Ba1 142.4(3) 4 . ?
S2 O21 Ba1 109.7(3) 4 1_556 ?
Ba1 O21 Ba1 107.85(8) . 1_556 ?
S1 O13 Ba1 109.2(2) . . ?
S1 O13 Ba1 90.99(17) . 3_455 ?
Ba1 O13 Ba1 128.64(13) . 3_455 ?
S2 O22 Ba1 162.7(4) 3 . ?
S1 O12 Ba1 135.27(19) 1_556 . ?
S1 O12 Ba1 93.81(17) 1_556 1_556 ?
Ba1 O12 Ba1 106.95(10) . 1_556 ?
S2 N2 Ba1 98.8(2) . 4_545 ?

loop_
_geom_bond_atom_site_label_1
_geom_bond_atom_site_label_2
_geom_bond_distance
_geom_bond_site_symmetry_2
_geom_bond_publ_flag
Ba1 O22 2.695(3) . ?
Ba1 O12 2.789(3) . ?
Ba1 O23 2.841(3) . ?
Ba1 O11 2.845(5) . ?
Ba1 O13 2.847(4) . ?
Ba1 O11 2.879(5) 1_554 ?
Ba1 O21 2.964(5) . ?
Ba1 O21 2.996(5) 1_554 ?
Ba1 N2 3.127(5) 4_554 ?
Ba1 O12 3.198(4) 1_554 ?
Ba1 O13 3.325(4) 3 ?
Ba1 S1 3.6001(10) . ?
S1 O12 1.455(3) 1_554 ?
S1 O11 1.456(3) 3_454 ?
S1 O13 1.457(4) . ?
S1 N1 1.628(4) . ?
S1 Ba1 3.6532(10) 3_455 ?
S2 O22 1.439(3) 3_455 ?
S2 O23 1.448(3) . ?
S2 O21 1.458(3) 4_544 ?
S2 N2 1.640(5) . ?
O11 S1 1.456(3) 3_556 ?
O11 Ba1 2.879(5) 1_556 ?
O21 S2 1.458(3) 4 ?
O21 Ba1 2.996(5) 1_556 ?
O13 Ba1 3.325(4) 3_455 ?
O22 S2 1.439(3) 3 ?
O12 S1 1.455(3) 1_556 ?
O12 Ba1 3.198(4) 1_556 ?
N2 Ba1 3.127(5) 4_545 ?
